data_1504289
loop_
_publ_author_name
'Lee, Doris'
'Newman, Stephen G.'
'Taylor, Mark S.'

_publ_section_title
;
 Boron-catalyzed direct aldol reactions of pyruvic acids.
;
_journal_issue 23
_journal_name_full 'Organic letters'
_journal_page_first 5486
_journal_page_last 5489
_journal_paper_doi 10.1021/ol902322r
_journal_volume 11
_journal_year 2009
_chemical_formula_moiety 'C18 H16 O3'
_chemical_formula_sum 'C18 H16 O3'
_chemical_formula_weight 280.31
_chemical_name_systematic
; 
 ? 
;
_space_group_IT_number 2
_symmetry_cell_setting triclinic
_symmetry_space_group_name_Hall '-P 1'
_symmetry_space_group_name_H-M 'P -1'
_atom_sites_solution_hydrogens geom
_atom_sites_solution_primary direct
_atom_sites_solution_secondary difmap
_audit_creation_method SHELXL-97
_cell_angle_alpha 74.580(2)
_cell_angle_beta 86.829(3)
_cell_angle_gamma 67.601(3)
_cell_formula_units_Z 2
_cell_length_a 8.7638(3)
_cell_length_b 8.8421(4)
_cell_length_c 10.0304(6)
_cell_measurement_reflns_used 6371
_cell_measurement_temperature 150(1)
_cell_measurement_theta_max 27.5
_cell_measurement_theta_min 2.6
_cell_volume 691.83(6)
_computing_cell_refinement 'Denzo-SMN (Otwinowski & Minor, 1997)'
_computing_data_collection 'Collect (Nonius B.V., 1997-2002)'
_computing_data_reduction Denzo-SMN
_computing_molecular_graphics 'PLATON (Spek, 2003)'
_computing_publication_material 'SHELXTL V6.1'
_computing_structure_refinement 'SHELXTL V6.1 (Sheldrick, 2008)'
_computing_structure_solution 'SIR-92 (Altomare et al., 1994)'
_diffrn_ambient_temperature 150(1)
_diffrn_detector_area_resol_mean 9
_diffrn_measured_fraction_theta_full 0.992
_diffrn_measured_fraction_theta_max 0.976
_diffrn_measurement_device_type 'Nonius KappaCCD'
_diffrn_measurement_method '\w scans'
_diffrn_radiation_monochromator graphite
_diffrn_radiation_source 'fine-focus sealed tube'
_diffrn_radiation_type MoK\a
_diffrn_radiation_wavelength 0.71073
_diffrn_reflns_av_R_equivalents 0.0277
_diffrn_reflns_av_sigmaI/netI 0.0383
_diffrn_reflns_limit_h_max 11
_diffrn_reflns_limit_h_min -11
_diffrn_reflns_limit_k_max 11
_diffrn_reflns_limit_k_min -11
_diffrn_reflns_limit_l_max 12
_diffrn_reflns_limit_l_min -11
_diffrn_reflns_number 6371
_diffrn_reflns_theta_full 27.53
_diffrn_reflns_theta_max 27.53
_diffrn_reflns_theta_min 2.58
_diffrn_standards_number 0
_exptl_absorpt_coefficient_mu 0.091
_exptl_absorpt_correction_T_max 0.980
_exptl_absorpt_correction_T_min 0.848
_exptl_absorpt_correction_type multi-scan
_exptl_absorpt_process_details
; 
multi-scan from symmetry-related measurements 
 Sortav (Blessing 1995) 
;
_exptl_crystal_colour colourless
_exptl_crystal_density_diffrn 1.346
_exptl_crystal_density_method 'not measured'
_exptl_crystal_description needle
_exptl_crystal_F_000 296
_exptl_crystal_size_max 0.40
_exptl_crystal_size_mid 0.24
_exptl_crystal_size_min 0.24
_refine_diff_density_max 0.255
_refine_diff_density_min -0.237
_refine_diff_density_rms 0.050
_refine_ls_extinction_method none
_refine_ls_goodness_of_fit_ref 1.051
_refine_ls_hydrogen_treatment mixed
_refine_ls_matrix_type full
_refine_ls_number_parameters 195
_refine_ls_number_reflns 3104
_refine_ls_number_restraints 0
_refine_ls_restrained_S_all 1.051
_refine_ls_R_factor_all 0.0644
_refine_ls_R_factor_gt 0.0485
_refine_ls_shift/su_max 0.000
_refine_ls_shift/su_mean 0.000
_refine_ls_structure_factor_coef Fsqd
_refine_ls_weighting_details 'calc w=1/[\s^2^(Fo^2^)+(0.0748P)^2^+0.1817P] where P=(Fo^2^+2Fc^2^)/3'
_refine_ls_weighting_scheme calc
_refine_ls_wR_factor_gt 0.1234
_refine_ls_wR_factor_ref 0.1375
_reflns_number_gt 2432
_reflns_number_total 3104
_reflns_threshold_expression I>2\s(I)
_cod_data_source_file ol902322r_si_001.cif
_cod_data_source_block k09101
_cod_depositor_comments
;
The following automatic conversions were performed:

'_symmetry_cell_setting' value 'Triclinic' changed to 'triclinic'
according to /home/saulius/struct/CIF-dictionaries/cif_core.dic
dictionary named 'cif_core.dic' version 2.4.2 from 2011-04-26.

Automatic conversion script
Id: cif_fix_values 1715 2011-07-08 13:25:40Z adriana 
;
_cod_database_code 1504289

loop_
_symmetry_equiv_pos_as_xyz
'x, y, z'
'-x, -y, -z'

loop_
_atom_site_label
_atom_site_type_symbol
_atom_site_fract_x
_atom_site_fract_y
_atom_site_fract_z
_atom_site_U_iso_or_equiv
_atom_site_adp_type
_atom_site_occupancy
_atom_site_symmetry_multiplicity
_atom_site_calc_flag
_atom_site_refinement_flags
O1 O 0.30786(12) 0.23088(12) 0.69147(11) 0.0286(3) Uani 1 1 d .
O2 O 0.50027(13) 0.33370(14) 0.60476(12) 0.0336(3) Uani 1 1 d .
O3 O 0.22981(14) 0.66668(13) 0.54136(12) 0.0345(3) Uani 1 1 d .
H3O H 0.335(3) 0.644(3) 0.505(3) 0.066(7) Uiso 1 1 d .
C1 C 0.35749(18) 0.35777(18) 0.63075(15) 0.0272(3) Uani 1 1 d .
C2 C 0.21451(18) 0.51934(18) 0.60684(15) 0.0268(3) Uani 1 1 d .
C3 C 0.08030(17) 0.49104(18) 0.65859(15) 0.0250(3) Uani 1 1 d .
C4 C 0.13194(17) 0.30117(18) 0.71445(15) 0.0249(3) Uani 1 1 d .
H4A H 0.0722 0.2611 0.6581 0.030 Uiso 1 1 calc R
C5 C -0.08964(17) 0.61303(18) 0.66038(15) 0.0259(3) Uani 1 1 d .
C6 C -0.12552(19) 0.78820(19) 0.62618(16) 0.0306(3) Uani 1 1 d .
H6A H -0.0399 0.8291 0.5984 0.037 Uiso 1 1 calc R
C7 C -0.2852(2) 0.9018(2) 0.63270(18) 0.0380(4) Uani 1 1 d .
H7A H -0.3078 1.0199 0.6097 0.046 Uiso 1 1 calc R
C8 C -0.4118(2) 0.8445(2) 0.67239(18) 0.0384(4) Uani 1 1 d .
H8A H -0.5204 0.9228 0.6782 0.046 Uiso 1 1 calc R
C9 C -0.37886(19) 0.6724(2) 0.70352(17) 0.0345(4) Uani 1 1 d .
H9A H -0.4656 0.6327 0.7295 0.041 Uiso 1 1 calc R
C10 C -0.21981(18) 0.55801(19) 0.69686(16) 0.0297(3) Uani 1 1 d .
H10A H -0.1990 0.4404 0.7174 0.036 Uiso 1 1 calc R
C11 C 0.10967(17) 0.23056(17) 0.86907(15) 0.0248(3) Uani 1 1 d .
H11A H -0.0119 0.2683 0.8819 0.030 Uiso 1 1 calc R
C12 C 0.17982(17) 0.03682(18) 0.90641(15) 0.0245(3) Uani 1 1 d .
C13 C 0.29711(18) -0.0627(2) 1.01438(16) 0.0301(3) Uani 1 1 d .
H13A H 0.3384 -0.0097 1.0664 0.036 Uiso 1 1 calc R
C14 C 0.35497(19) -0.2390(2) 1.04744(17) 0.0330(4) Uani 1 1 d .
H14A H 0.4339 -0.3048 1.1226 0.040 Uiso 1 1 calc R
C15 C 0.29876(18) -0.31936(19) 0.97202(17) 0.0313(3) Uani 1 1 d .
H15A H 0.3397 -0.4397 0.9939 0.038 Uiso 1 1 calc R
C16 C 0.1816(2) -0.2215(2) 0.86394(16) 0.0316(3) Uani 1 1 d .
H16A H 0.1420 -0.2750 0.8112 0.038 Uiso 1 1 calc R
C17 C 0.12209(18) -0.04586(19) 0.83270(16) 0.0292(3) Uani 1 1 d .
H17A H 0.0403 0.0195 0.7596 0.035 Uiso 1 1 calc R
C18 C 0.1794(2) 0.30471(19) 0.96089(17) 0.0314(3) Uani 1 1 d .
H18A H 0.1593 0.2609 1.0579 0.047 Uiso 1 1 calc R
H18B H 0.1250 0.4287 0.9337 0.047 Uiso 1 1 calc R
H18C H 0.2985 0.2720 0.9499 0.047 Uiso 1 1 calc R

loop_
_atom_site_aniso_label
_atom_site_aniso_U_11
_atom_site_aniso_U_22
_atom_site_aniso_U_33
_atom_site_aniso_U_23
_atom_site_aniso_U_13
_atom_site_aniso_U_12
O1 0.0262(5) 0.0220(5) 0.0341(6) -0.0074(4) 0.0098(4) -0.0065(4)
O2 0.0278(6) 0.0316(6) 0.0370(6) -0.0059(5) 0.0088(4) -0.0098(4)
O3 0.0349(6) 0.0229(5) 0.0425(7) -0.0056(5) 0.0126(5) -0.0111(4)
C1 0.0286(8) 0.0255(7) 0.0260(7) -0.0071(6) 0.0060(6) -0.0091(6)
C2 0.0303(7) 0.0217(7) 0.0276(7) -0.0068(6) 0.0048(6) -0.0093(6)
C3 0.0275(7) 0.0212(7) 0.0243(7) -0.0075(5) 0.0030(5) -0.0064(5)
C4 0.0224(7) 0.0220(7) 0.0282(7) -0.0078(6) 0.0054(5) -0.0061(5)
C5 0.0273(7) 0.0232(7) 0.0235(7) -0.0071(6) 0.0024(5) -0.0052(6)
C6 0.0350(8) 0.0230(7) 0.0298(8) -0.0057(6) 0.0009(6) -0.0076(6)
C7 0.0405(9) 0.0247(8) 0.0373(9) -0.0072(7) -0.0035(7) 0.0001(6)
C8 0.0309(8) 0.0359(9) 0.0366(9) -0.0117(7) -0.0010(6) 0.0018(6)
C9 0.0260(8) 0.0385(9) 0.0326(8) -0.0079(7) 0.0018(6) -0.0066(6)
C10 0.0290(8) 0.0268(7) 0.0288(8) -0.0055(6) 0.0018(6) -0.0070(6)
C11 0.0248(7) 0.0214(7) 0.0274(7) -0.0071(6) 0.0054(5) -0.0080(5)
C12 0.0230(7) 0.0246(7) 0.0263(7) -0.0066(6) 0.0058(5) -0.0101(5)
C13 0.0293(8) 0.0299(8) 0.0315(8) -0.0076(6) -0.0003(6) -0.0116(6)
C14 0.0296(8) 0.0280(8) 0.0350(9) -0.0005(6) -0.0033(6) -0.0087(6)
C15 0.0298(8) 0.0238(7) 0.0372(9) -0.0053(6) 0.0063(6) -0.0095(6)
C16 0.0364(8) 0.0289(8) 0.0330(8) -0.0091(6) 0.0043(6) -0.0158(6)
C17 0.0302(8) 0.0258(7) 0.0308(8) -0.0050(6) -0.0007(6) -0.0113(6)
C18 0.0370(8) 0.0277(8) 0.0310(8) -0.0109(6) 0.0043(6) -0.0124(6)

loop_
_atom_type_symbol
_atom_type_description
_atom_type_scat_dispersion_real
_atom_type_scat_dispersion_imag
_atom_type_scat_source
C C 0.0033 0.0016 'International Tables Vol C Tables 4.2.6.8 and 6.1.1.4'
H H 0.0000 0.0000 'International Tables Vol C Tables 4.2.6.8 and 6.1.1.4'
O O 0.0106 0.0060 'International Tables Vol C Tables 4.2.6.8 and 6.1.1.4'

loop_
_geom_angle_atom_site_label_1
_geom_angle_atom_site_label_2
_geom_angle_atom_site_label_3
_geom_angle
C1 O1 C4 109.25(11)
O2 C1 O1 122.45(13)
O2 C1 C2 128.62(14)
O1 C1 C2 108.93(12)
C3 C2 O3 129.52(13)
C3 C2 C1 109.68(13)
O3 C2 C1 120.80(13)
C2 C3 C5 129.38(14)
C2 C3 C4 107.06(12)
C5 C3 C4 123.54(12)
O1 C4 C3 105.02(11)
O1 C4 C11 107.46(11)
C3 C4 C11 117.97(12)
C10 C5 C6 118.10(13)
C10 C5 C3 121.00(13)
C6 C5 C3 120.90(13)
C7 C6 C5 120.46(15)
C8 C7 C6 120.59(15)
C7 C8 C9 119.57(15)
C8 C9 C10 120.24(15)
C9 C10 C5 121.01(14)
C12 C11 C18 114.20(12)
C12 C11 C4 109.64(11)
C18 C11 C4 111.53(12)
C13 C12 C17 117.80(13)
C13 C12 C11 122.63(13)
C17 C12 C11 119.55(13)
C12 C13 C14 120.90(14)
C15 C14 C13 120.69(14)
C14 C15 C16 118.99(14)
C17 C16 C15 120.21(14)
C16 C17 C12 121.39(14)

loop_
_geom_bond_atom_site_label_1
_geom_bond_atom_site_label_2
_geom_bond_distance
O1 C1 1.3410(18)
O1 C4 1.4571(16)
O2 C1 1.2122(18)
O3 C2 1.3472(18)
C1 C2 1.468(2)
C2 C3 1.343(2)
C3 C5 1.4714(19)
C3 C4 1.5119(19)
C4 C11 1.542(2)
C5 C10 1.398(2)
C5 C6 1.405(2)
C6 C7 1.387(2)
C7 C8 1.385(3)
C8 C9 1.386(2)
C9 C10 1.386(2)
C11 C12 1.5279(19)
C11 C18 1.530(2)
C12 C13 1.389(2)
C12 C17 1.396(2)
C13 C14 1.393(2)
C14 C15 1.383(2)
C15 C16 1.388(2)
C16 C17 1.387(2)

loop_
_geom_hbond_atom_site_label_D
_geom_hbond_atom_site_label_H
_geom_hbond_atom_site_label_A
_geom_hbond_distance_DH
_geom_hbond_distance_HA
_geom_hbond_distance_DA
_geom_hbond_angle_DHA
_geom_hbond_site_symmetry_A
O3 H3O O2 0.94(3) 1.81(3) 2.7123(16) 161(2) 2_666
